data_4341470
loop_
_publ_author_name
'Blake, Alexander J.'
'Donamar\'ia, Roc\'io'
'Lippolis, Vito'
'L\'opez-de-Luzuriaga, Jos\'e M'
'Manso, Elena'
'Monge, Miguel'
'Olmos, M. Elena'

_publ_section_title
;
 Influence of crown thioether ligands in the structures and of
 perhalophenyl groups in the optical properties of complexes with
 argentoaurophilic interactions.
;
_journal_issue 19
_journal_name_full 'Inorganic chemistry'
_journal_page_first 10471
_journal_page_last 10484
_journal_paper_doi 10.1021/ic501515c
_journal_volume 53
_journal_year 2014
_chemical_formula_moiety 'C24 H24 Ag Au F10 S6'
_chemical_formula_sum 'C24 H24 Ag Au F10 S6'
_chemical_formula_weight 999.63
_chemical_name_systematic
; 
 ? 
;
_space_group_crystal_system monoclinic
_space_group_IT_number 14
_space_group_name_Hall '-P 2ybc'
_space_group_name_H-M_alt 'P 1 21/c 1'
_symmetry_space_group_name_Hall '-P 2ybc'
_symmetry_space_group_name_H-M 'P 1 21/c 1'
_atom_sites_solution_hydrogens geom
_atom_sites_solution_primary iterative
_atom_sites_solution_secondary difmap
_audit_creation_method SHELXL-2012
_cell_angle_alpha 90
_cell_angle_beta 112.542(2)
_cell_angle_gamma 90
_cell_formula_units_Z 4
_cell_length_a 14.8817(6)
_cell_length_b 11.4985(5)
_cell_length_c 18.8685(7)
_cell_measurement_reflns_used 15957
_cell_measurement_temperature 150(2)
_cell_measurement_theta_max 27.38
_cell_measurement_theta_min 2.24
_cell_volume 2982.0(2)
_computing_cell_refinement 'Bruker SAINT version 6.36A'
_computing_data_collection 'Bruker SMART version 5.625 (Bruker, 2001)'
_computing_data_reduction 'Bruker SAINT version 6.36A'
_computing_publication_material 'enCIFer (Allen et al., 2004; PLATON (Spek, 2009)'
_computing_structure_refinement 'SHELXL-2012 (Sheldrick, 2012)'
_computing_structure_solution OLEX2
_diffrn_ambient_temperature 150(2)
_diffrn_measured_fraction_theta_full 1.000
_diffrn_measured_fraction_theta_max 0.995
_diffrn_measurement_device_type 'Bruker SMART APEX CCD'
_diffrn_measurement_method '\w and \p'
_diffrn_radiation_monochromator graphite
_diffrn_radiation_source 'sealed tube'
_diffrn_radiation_type MoK\a
_diffrn_radiation_wavelength 0.71073
_diffrn_reflns_av_R_equivalents 0.037
_diffrn_reflns_Laue_measured_fraction_full 1.000
_diffrn_reflns_Laue_measured_fraction_max 0.995
_diffrn_reflns_limit_h_max 19
_diffrn_reflns_limit_h_min -19
_diffrn_reflns_limit_k_max 14
_diffrn_reflns_limit_k_min -14
_diffrn_reflns_limit_l_max 24
_diffrn_reflns_limit_l_min -24
_diffrn_reflns_number 36415
_diffrn_reflns_point_group_measured_fraction_full 1.000
_diffrn_reflns_point_group_measured_fraction_max 0.995
_diffrn_reflns_theta_full 25.242
_diffrn_reflns_theta_max 27.507
_diffrn_reflns_theta_min 2.122
_exptl_absorpt_coefficient_mu 6.071
_exptl_absorpt_correction_T_max 0.746
_exptl_absorpt_correction_T_min 0.423
_exptl_absorpt_correction_type multi-scan
_exptl_absorpt_process_details 'SADABS-2007/2; Bruker, 2007'
_exptl_crystal_colour colourless
_exptl_crystal_density_diffrn 2.227
_exptl_crystal_description plate
_exptl_crystal_F_000 1920
_exptl_crystal_size_max 0.59
_exptl_crystal_size_mid 0.56
_exptl_crystal_size_min 0.07
_refine_diff_density_max 1.88
_refine_diff_density_min -2.56
_refine_diff_density_rms 0.13
_refine_ls_extinction_method none
_refine_ls_goodness_of_fit_ref 1.02
_refine_ls_hydrogen_treatment constr
_refine_ls_number_parameters 433
_refine_ls_number_reflns 6824
_refine_ls_number_restraints 530
_refine_ls_restrained_S_all 1.01
_refine_ls_R_factor_all 0.0359
_refine_ls_R_factor_gt 0.0320
_refine_ls_shift/su_max 0.001
_refine_ls_shift/su_mean 0.000
_refine_ls_weighting_details 'calc w=1/[\s^2^(Fo^2^)+(0.0420P)^2^+6.7410P] where P=(Fo^2^+2Fc^2^)/3'
_refine_ls_wR_factor_gt 0.0791
_refine_ls_wR_factor_ref 0.0823
_reflns_number_gt 6189
_reflns_number_total 6824
_reflns_threshold_expression 'I > 2\s(I)'
_cod_data_source_file ic501515c_si_001.cif
_cod_data_source_block VLRD76
_cod_database_code 4341470
_shelx_space_group_comment
; 
The symmetry employed for this shelxl refinement is uniquely defined 
by the following loop, which should always be used as a source of 
symmetry information in preference to the above space-group names. 
They are only intended as comments. 
;
_diffrn_reflns_sigmai/neti 0.028

loop_
_space_group_symop_operation_xyz
'x, y, z'
'-x, y+1/2, -z+1/2'
'-x, -y, -z'
'x, -y-1/2, z-1/2'

loop_
_atom_site_label
_atom_site_type_symbol
_atom_site_fract_x
_atom_site_fract_y
_atom_site_fract_z
_atom_site_U_iso_or_equiv
_atom_site_adp_type
_atom_site_occupancy
_atom_site_symmetry_multiplicity
_atom_site_calc_flag
_atom_site_refinement_flags
_atom_site_disorder_assembly
_atom_site_disorder_group
Au1 Au 0.587369(11) 0.054054(16) 0.473124(9) 0.03820(6) Uani 1 1 d U . .
C1P C 0.6717(3) -0.0890(4) 0.4787(2) 0.0384(9) Uani 1 1 d U . .
C2P C 0.7433(3) -0.1328(3) 0.5438(2) 0.0370(9) Uani 1 1 d U . .
C3P C 0.8032(4) -0.2242(4) 0.5451(3) 0.0440(10) Uani 1 1 d U . .
C4P C 0.7919(4) -0.2794(4) 0.4775(3) 0.0476(11) Uani 1 1 d U . .
C5P C 0.7187(4) -0.2435(5) 0.4103(3) 0.0481(11) Uani 1 1 d U . .
C6P C 0.6615(3) -0.1508(5) 0.4125(3) 0.0495(11) Uani 1 1 d U . .
C7P C 0.5037(3) 0.1989(4) 0.4638(2) 0.0373(9) Uani 1 1 d U . .
C8P C 0.5168(3) 0.2717(4) 0.5257(2) 0.0389(9) Uani 1 1 d U . .
C9P C 0.4599(3) 0.3661(4) 0.5235(2) 0.0400(9) Uani 1 1 d U . .
C10P C 0.3845(3) 0.3935(4) 0.4551(3) 0.0446(10) Uani 1 1 d U . .
C11P C 0.3693(3) 0.3248(4) 0.3910(2) 0.0437(10) Uani 1 1 d U . .
C12P C 0.4278(3) 0.2303(4) 0.3973(2) 0.0381(9) Uani 1 1 d U . .
F2 F 0.7572(2) -0.0845(2) 0.61327(14) 0.0432(6) Uani 1 1 d U . .
F3 F 0.8731(3) -0.2615(3) 0.61126(17) 0.0646(9) Uani 1 1 d U . .
F4 F 0.8506(3) -0.3689(2) 0.47690(19) 0.0638(9) Uani 1 1 d U . .
F5 F 0.7048(3) -0.2991(3) 0.34377(19) 0.0707(10) Uani 1 1 d U . .
F6 F 0.5916(2) -0.1182(4) 0.34380(17) 0.0775(11) Uani 1 1 d U . .
F8 F 0.5891(2) 0.2479(3) 0.59467(14) 0.0550(7) Uani 1 1 d U . .
F9 F 0.4739(2) 0.4316(3) 0.58601(17) 0.0533(7) Uani 1 1 d U . .
F10 F 0.3265(2) 0.4847(3) 0.4511(2) 0.0620(8) Uani 1 1 d U . .
F11 F 0.2950(2) 0.3516(3) 0.32484(17) 0.0668(9) Uani 1 1 d U . .
F12 F 0.4060(2) 0.1640(3) 0.33313(14) 0.0517(7) Uani 1 1 d U . .
Ag1 Ag 0.72010(2) 0.22861(3) 0.436336(16) 0.03498(8) Uani 1 1 d U A .
S1 S 0.82974(8) 0.36312(10) 0.36763(6) 0.0397(2) Uani 1 1 d DU . .
C2 C 0.7307(6) 0.4429(9) 0.2993(7) 0.053(2) Uani 0.50 1 d PDU A 1
H2A H 0.7185 0.5106 0.3268 0.063 Uiso 0.50 1 calc PR A 1
H2B H 0.7542 0.4742 0.2606 0.063 Uiso 0.50 1 calc PR A 1
C3 C 0.6337(7) 0.3867(10) 0.2559(5) 0.044(2) Uani 0.50 1 d PDU A 1
H3A H 0.6406 0.3324 0.2177 0.053 Uiso 0.50 1 calc PR A 1
H3B H 0.5868 0.4478 0.2276 0.053 Uiso 0.50 1 calc PR A 1
C2' C 0.7361(5) 0.3929(7) 0.2728(4) 0.0309(15) Uani 0.50 1 d PDU A 2
H2'A H 0.7569 0.4584 0.2485 0.037 Uiso 0.50 1 calc PR A 2
H2'B H 0.7266 0.3236 0.2395 0.037 Uiso 0.50 1 calc PR A 2
C3' C 0.6399(7) 0.4238(8) 0.2810(7) 0.044(2) Uani 0.50 1 d PDU A 2
H3'A H 0.5927 0.4494 0.2303 0.053 Uiso 0.50 1 calc PR A 2
H3'B H 0.6519 0.4908 0.3164 0.053 Uiso 0.50 1 calc PR A 2
S4 S 0.58362(7) 0.30729(9) 0.31606(6) 0.0350(2) Uani 1 1 d DU . .
C5 C 0.5667(8) 0.1651(7) 0.2670(5) 0.035(2) Uani 0.50 1 d PDU A 1
H5A H 0.5415 0.1108 0.2957 0.041 Uiso 0.50 1 calc PR A 1
H5B H 0.5142 0.1752 0.2157 0.041 Uiso 0.50 1 calc PR A 1
C6 C 0.6503(5) 0.1032(6) 0.2547(3) 0.0254(13) Uani 0.50 1 d PDU A 1
H6A H 0.6750 0.1525 0.2231 0.031 Uiso 0.50 1 calc PR A 1
H6B H 0.6267 0.0292 0.2269 0.031 Uiso 0.50 1 calc PR A 1
C5' C 0.5623(11) 0.1913(9) 0.2479(6) 0.046(3) Uani 0.50 1 d PDU A 2
H5'A H 0.4918 0.1739 0.2257 0.055 Uiso 0.50 1 calc PR A 2
H5'B H 0.5813 0.2177 0.2057 0.055 Uiso 0.50 1 calc PR A 2
C6' C 0.6165(7) 0.0823(9) 0.2813(7) 0.065(3) Uani 0.50 1 d PDU A 2
H6'A H 0.6090 0.0312 0.2372 0.078 Uiso 0.50 1 calc PR A 2
H6'B H 0.5800 0.0446 0.3093 0.078 Uiso 0.50 1 calc PR A 2
S7 S 0.74728(9) 0.07382(9) 0.34634(6) 0.0429(3) Uani 1 1 d DU . .
C8 C 0.8558(6) 0.1317(8) 0.3312(6) 0.041(2) Uani 0.50 1 d PDU A 1
H8A H 0.9131 0.1197 0.3794 0.050 Uiso 0.50 1 calc PR A 1
H8B H 0.8655 0.0830 0.2914 0.050 Uiso 0.50 1 calc PR A 1
C9 C 0.8567(8) 0.2565(7) 0.3080(6) 0.051(2) Uani 0.50 1 d PDU A 1
H9A H 0.8087 0.2656 0.2547 0.062 Uiso 0.50 1 calc PR A 1
H9B H 0.9217 0.2740 0.3077 0.062 Uiso 0.50 1 calc PR A 1
C8' C 0.8193(9) 0.1389(9) 0.3003(6) 0.061(2) Uani 0.50 1 d PDU A 2
H8'A H 0.8586 0.0779 0.2887 0.073 Uiso 0.50 1 calc PR A 2
H8'B H 0.7757 0.1734 0.2511 0.073 Uiso 0.50 1 calc PR A 2
C9' C 0.8869(7) 0.2328(7) 0.3493(6) 0.053(2) Uani 0.50 1 d PDU A 2
H9'A H 0.9312 0.2566 0.3240 0.064 Uiso 0.50 1 calc PR A 2
H9'B H 0.9275 0.1980 0.3994 0.064 Uiso 0.50 1 calc PR A 2
S11 S 0.79916(7) 0.28421(8) 0.57297(5) 0.03098(19) Uani 1 1 d U . .
C12 C 0.8898(3) 0.3876(3) 0.5689(2) 0.0336(8) Uani 1 1 d U A .
H12A H 0.9395 0.3444 0.5566 0.040 Uiso 1 1 calc R . .
H12B H 0.8577 0.4425 0.5263 0.040 Uiso 1 1 calc R . .
C13 C 0.9413(3) 0.4577(3) 0.6416(2) 0.0362(9) Uani 1 1 d U . .
H13A H 0.8912 0.4993 0.6545 0.043 Uiso 1 1 calc R A .
H13B H 0.9820 0.5173 0.6304 0.043 Uiso 1 1 calc R . .
S14 S 1.01762(7) 0.37715(9) 0.72559(5) 0.0333(2) Uani 1 1 d U A .
C15 C 1.1101(3) 0.3133(3) 0.6970(2) 0.0339(8) Uani 1 1 d U . .
H15A H 1.1103 0.3563 0.6516 0.041 Uiso 1 1 calc R A .
H15B H 1.1741 0.3262 0.7390 0.041 Uiso 1 1 calc R . .
C16 C 1.1010(3) 0.1826(4) 0.6774(2) 0.0357(8) Uani 1 1 d U A .
H16A H 1.0745 0.1431 0.7118 0.043 Uiso 1 1 calc R . .
H16B H 1.1672 0.1515 0.6893 0.043 Uiso 1 1 calc R . .
S17 S 1.02573(8) 0.14272(9) 0.57879(6) 0.0352(2) Uani 1 1 d U . .
C18 C 0.9175(3) 0.0813(3) 0.5867(2) 0.0334(8) Uani 1 1 d U A .
H18A H 0.8714 0.0605 0.5345 0.040 Uiso 1 1 calc R . .
H18B H 0.9363 0.0081 0.6164 0.040 Uiso 1 1 calc R . .
C19 C 0.8639(3) 0.1561(3) 0.6235(2) 0.0319(8) Uani 1 1 d U A .
H19A H 0.9117 0.1820 0.6739 0.038 Uiso 1 1 calc R . .
H19B H 0.8162 0.1058 0.6338 0.038 Uiso 1 1 calc R . .

loop_
_atom_site_aniso_label
_atom_site_aniso_U_11
_atom_site_aniso_U_22
_atom_site_aniso_U_33
_atom_site_aniso_U_23
_atom_site_aniso_U_13
_atom_site_aniso_U_12
Au1 0.02796(10) 0.05762(12) 0.03029(9) -0.00241(6) 0.01256(7) -0.00826(6)
C1P 0.032(2) 0.052(2) 0.035(2) -0.0072(17) 0.0169(17) -0.0175(17)
C2P 0.050(2) 0.0318(19) 0.0333(19) -0.0039(15) 0.0205(17) -0.0166(17)
C3P 0.061(3) 0.032(2) 0.041(2) 0.0051(16) 0.022(2) -0.0087(18)
C4P 0.064(3) 0.033(2) 0.057(3) -0.0064(19) 0.036(2) -0.0136(19)
C5P 0.046(3) 0.063(3) 0.044(2) -0.022(2) 0.027(2) -0.027(2)
C6P 0.032(2) 0.079(3) 0.039(2) -0.017(2) 0.0159(18) -0.023(2)
C7P 0.0264(19) 0.056(2) 0.0303(18) 0.0033(17) 0.0115(15) -0.0087(17)
C8P 0.031(2) 0.059(3) 0.0274(18) 0.0020(17) 0.0114(16) -0.0101(17)
C9P 0.037(2) 0.050(2) 0.036(2) -0.0003(17) 0.0170(17) -0.0124(18)
C10P 0.041(2) 0.040(2) 0.050(2) 0.0084(19) 0.0145(19) -0.0086(18)
C11P 0.034(2) 0.050(2) 0.037(2) 0.0106(18) 0.0025(17) -0.0129(18)
C12P 0.035(2) 0.049(2) 0.0301(18) 0.0012(16) 0.0132(16) -0.0161(17)
F2 0.0608(17) 0.0357(12) 0.0304(12) -0.0025(10) 0.0143(11) -0.0106(11)
F3 0.096(3) 0.0423(15) 0.0493(16) 0.0123(13) 0.0209(16) 0.0164(15)
F4 0.100(3) 0.0342(14) 0.074(2) 0.0012(13) 0.052(2) 0.0024(15)
F5 0.066(2) 0.097(3) 0.0603(19) -0.0415(18) 0.0364(16) -0.0265(18)
F6 0.0350(16) 0.147(4) 0.0385(15) -0.0304(19) 0.0003(12) 0.0003(18)
F8 0.0430(15) 0.088(2) 0.0268(12) -0.0014(13) 0.0054(11) 0.0036(14)
F9 0.0630(19) 0.0579(17) 0.0431(15) -0.0059(12) 0.0249(14) -0.0049(14)
F10 0.0582(19) 0.0446(16) 0.074(2) 0.0076(15) 0.0155(16) 0.0039(14)
F11 0.063(2) 0.0615(19) 0.0471(16) 0.0137(14) -0.0112(14) -0.0055(15)
F12 0.0548(17) 0.0634(17) 0.0309(12) -0.0044(12) 0.0096(11) -0.0198(14)
Ag1 0.03184(16) 0.04052(17) 0.02761(14) -0.00258(11) 0.00587(12) -0.00014(12)
S1 0.0318(5) 0.0496(6) 0.0389(5) -0.0040(4) 0.0150(4) -0.0102(4)
C2 0.047(5) 0.045(5) 0.056(6) 0.012(4) 0.009(4) -0.007(4)
C3 0.044(5) 0.044(5) 0.035(5) 0.009(4) 0.004(4) -0.009(4)
C2' 0.034(4) 0.022(4) 0.039(4) 0.003(3) 0.017(3) -0.004(3)
C3' 0.034(4) 0.041(5) 0.052(6) 0.016(4) 0.011(4) -0.006(4)
S4 0.0266(5) 0.0390(5) 0.0361(5) 0.0085(4) 0.0084(4) -0.0004(4)
C5 0.029(4) 0.055(5) 0.010(4) 0.002(4) -0.003(3) -0.004(4)
C6 0.037(4) 0.028(3) 0.019(3) -0.002(2) 0.020(3) -0.012(3)
C5' 0.040(5) 0.071(6) 0.021(5) -0.002(4) 0.006(4) 0.009(5)
C6' 0.076(6) 0.054(5) 0.044(5) -0.005(4) -0.002(5) 0.001(5)
S7 0.0575(7) 0.0332(5) 0.0372(5) 0.0006(4) 0.0173(5) 0.0088(5)
C8 0.045(4) 0.047(4) 0.035(5) 0.017(4) 0.018(4) 0.019(4)
C9 0.049(5) 0.058(5) 0.058(5) 0.004(4) 0.033(4) 0.002(4)
C8' 0.113(7) 0.047(4) 0.045(5) 0.029(4) 0.057(5) 0.039(5)
C9' 0.051(5) 0.069(5) 0.059(5) 0.041(4) 0.043(4) 0.035(4)
S11 0.0289(5) 0.0310(4) 0.0301(4) -0.0023(3) 0.0081(4) -0.0026(4)
C12 0.036(2) 0.0246(17) 0.0324(19) 0.0051(14) 0.0052(16) -0.0033(15)
C13 0.038(2) 0.0247(18) 0.037(2) -0.0019(14) 0.0049(17) -0.0020(15)
S14 0.0354(5) 0.0344(5) 0.0281(4) -0.0050(4) 0.0100(4) -0.0026(4)
C15 0.0299(19) 0.0336(19) 0.0327(19) -0.0033(15) 0.0058(15) -0.0013(15)
C16 0.033(2) 0.035(2) 0.0328(19) -0.0017(15) 0.0062(16) 0.0022(16)
S17 0.0378(5) 0.0349(5) 0.0320(5) -0.0054(4) 0.0126(4) -0.0055(4)
C18 0.036(2) 0.0237(17) 0.036(2) 0.0008(14) 0.0089(16) -0.0041(15)
C19 0.036(2) 0.0272(17) 0.0311(18) 0.0030(14) 0.0119(15) -0.0049(15)

loop_
_atom_type_symbol
_atom_type_description
_atom_type_scat_dispersion_real
_atom_type_scat_dispersion_imag
_atom_type_scat_source
C C 0.0033 0.0016 'International Tables Vol C Tables 4.2.6.8 and 6.1.1.4'
H H 0.0000 0.0000 'International Tables Vol C Tables 4.2.6.8 and 6.1.1.4'
F F 0.0171 0.0103 'International Tables Vol C Tables 4.2.6.8 and 6.1.1.4'
S S 0.1246 0.1234 'International Tables Vol C Tables 4.2.6.8 and 6.1.1.4'
Ag Ag -0.8971 1.1015 'International Tables Vol C Tables 4.2.6.8 and 6.1.1.4'
Au Au -2.0133 8.8022 'International Tables Vol C Tables 4.2.6.8 and 6.1.1.4'

loop_
_geom_angle_atom_site_label_1
_geom_angle_atom_site_label_2
_geom_angle_atom_site_label_3
_geom_angle
_geom_angle_site_symmetry_3
C7P Au1 C1P 177.83(16) .
C7P Au1 Ag1 82.65(11) .
C1P Au1 Ag1 95.84(11) .
C7P Au1 Au1 79.13(11) 3_656
C1P Au1 Au1 102.53(11) 3_656
Ag1 Au1 Au1 160.877(11) 3_656
C2P C1P C6P 113.3(4) .
C2P C1P Au1 126.1(3) .
C6P C1P Au1 120.6(4) .
F2 C2P C3P 115.9(4) .
F2 C2P C1P 119.3(4) .
C3P C2P C1P 124.9(4) .
F3 C3P C2P 121.6(4) .
F3 C3P C4P 119.1(5) .
C2P C3P C4P 119.3(4) .
F4 C4P C3P 120.6(5) .
F4 C4P C5P 120.2(4) .
C3P C4P C5P 119.1(5) .
F5 C5P C6P 121.3(5) .
F5 C5P C4P 119.9(5) .
C6P C5P C4P 118.9(4) .
F6 C6P C5P 116.0(4) .
F6 C6P C1P 119.5(5) .
C5P C6P C1P 124.5(5) .
C12P C7P C8P 114.3(4) .
C12P C7P Au1 123.4(3) .
C8P C7P Au1 122.3(3) .
F8 C8P C9P 116.3(4) .
F8 C8P C7P 119.2(4) .
C9P C8P C7P 124.5(4) .
F9 C9P C8P 122.1(4) .
F9 C9P C10P 119.1(4) .
C8P C9P C10P 118.8(4) .
F10 C10P C9P 120.4(4) .
F10 C10P C11P 120.6(4) .
C9P C10P C11P 119.0(5) .
F11 C11P C12P 122.0(4) .
F11 C11P C10P 118.6(5) .
C12P C11P C10P 119.4(4) .
F12 C12P C11P 116.2(4) .
F12 C12P C7P 119.8(4) .
C11P C12P C7P 124.0(4) .
S11 Ag1 S4 136.99(4) .
S11 Ag1 S7 136.71(4) .
S4 Ag1 S7 86.11(4) .
S11 Ag1 S1 101.80(3) .
S4 Ag1 S1 78.80(3) .
S7 Ag1 S1 79.47(4) .
S11 Ag1 Au1 91.34(2) .
S4 Ag1 Au1 94.06(2) .
S7 Ag1 Au1 88.55(3) .
S1 Ag1 Au1 166.39(2) .
C2 S1 C9 102.5(6) .
C2 S1 C9' 126.8(6) .
C3' S4 Ag1 105.1(4) .
C5 S4 Ag1 92.4(3) .
C6 C5 S4 121.8(7) .
C5 C6 S7 109.8(5) .
C6' C5' S4 113.8(8) .
C5' C6' S7 125.5(9) .
C8' S7 C6' 109.2(6) .
C6 S7 C8 101.9(4) .
C8' S7 Ag1 107.7(3) .
C6 S7 Ag1 103.3(2) .
C6' S7 Ag1 90.5(4) .
C8 S7 Ag1 102.5(3) .
C9 C8 S7 119.4(7) .
C8 C9 S1 115.9(7) .
C9' C8' S7 112.5(6) .
C8' C9' S1 116.8(7) .
C19 S11 C12 107.39(18) .
C19 S11 Ag1 106.37(13) .
C12 S11 Ag1 100.90(13) .
C13 C12 S11 115.6(3) .
C12 C13 S14 116.6(3) .
C13 S14 C15 103.9(2) .
C16 C15 S14 117.4(3) .
C15 C16 S17 117.0(3) .
C18 S17 C16 103.4(2) .
C19 C18 S17 117.2(3) .
C18 C19 S11 119.2(3) .

loop_
_geom_bond_atom_site_label_1
_geom_bond_atom_site_label_2
_geom_bond_distance
_geom_bond_site_symmetry_2
Au1 C7P 2.046(5) .
Au1 C1P 2.048(5) .
Au1 Ag1 3.0763(4) .
Au1 Au1 3.3702(3) 3_656
C1P C2P 1.376(6) .
C1P C6P 1.392(6) .
C2P F2 1.365(5) .
C2P C3P 1.371(7) .
C3P F3 1.353(6) .
C3P C4P 1.376(6) .
C4P F4 1.353(6) .
C4P C5P 1.381(8) .
C5P F5 1.351(5) .
C5P C6P 1.375(8) .
C6P F6 1.367(6) .
C7P C12P 1.377(6) .
C7P C8P 1.388(6) .
C8P F8 1.361(5) .
C8P C9P 1.368(7) .
C9P F9 1.347(5) .
C9P C10P 1.383(6) .
C10P F10 1.341(6) .
C10P C11P 1.389(7) .
C11P F11 1.349(5) .
C11P C12P 1.369(7) .
C12P F12 1.360(5) .
Ag1 S11 2.4727(10) .
Ag1 S4 2.5612(10) .
Ag1 S7 2.5965(11) .
Ag1 S1 2.8907(11) .
S1 C2 1.794(7) .
S1 C9 1.811(7) .
S1 C9' 1.820(7) .
S1 C2' 1.831(7) .
C2 C3 1.505(8) .
C3 S4 1.823(7) .
C2' C3' 1.539(8) .
C3' S4 1.833(7) .
S4 C5' 1.794(8) .
S4 C5 1.849(7) .
C5 C6 1.526(9) .
C6 S7 1.810(6) .
C5' C6' 1.493(8) .
C6' S7 1.864(8) .
S7 C8' 1.781(8) .
S7 C8 1.867(7) .
C8 C9 1.501(8) .
C8' C9' 1.524(9) .
S11 C19 1.817(4) .
S11 C12 1.822(4) .
C12 C13 1.521(5) .
C13 S14 1.811(4) .
S14 C15 1.814(4) .
C15 C16 1.541(5) .
C16 S17 1.824(4) .
S17 C18 1.817(4) .
C18 C19 1.511(6) .

loop_
_geom_torsion_atom_site_label_1
_geom_torsion_atom_site_label_2
_geom_torsion_atom_site_label_3
_geom_torsion_atom_site_label_4
_geom_torsion
_geom_torsion_site_symmetry_1
Ag1 Au1 C1P C2P 92.5(3) .
Au1 Au1 C1P C2P -82.1(3) 3_656
Ag1 Au1 C1P C6P -85.8(3) .
Au1 Au1 C1P C6P 99.6(3) 3_656
C6P C1P C2P F2 -176.2(3) .
Au1 C1P C2P F2 5.3(5) .
C6P C1P C2P C3P 3.1(6) .
Au1 C1P C2P C3P -175.4(3) .
F2 C2P C3P F3 -1.7(6) .
C1P C2P C3P F3 179.0(4) .
F2 C2P C3P C4P 178.2(4) .
C1P C2P C3P C4P -1.1(7) .
F3 C3P C4P F4 -0.9(7) .
C2P C3P C4P F4 179.2(4) .
F3 C3P C4P C5P 178.2(4) .
C2P C3P C4P C5P -1.7(7) .
F4 C4P C5P F5 1.0(6) .
C3P C4P C5P F5 -178.1(4) .
F4 C4P C5P C6P -178.7(4) .
C3P C4P C5P C6P 2.3(7) .
F5 C5P C6P F6 -0.8(7) .
C4P C5P C6P F6 178.8(4) .
F5 C5P C6P C1P -179.7(4) .
C4P C5P C6P C1P -0.1(7) .
C2P C1P C6P F6 178.7(4) .
Au1 C1P C6P F6 -2.8(6) .
C2P C1P C6P C5P -2.5(6) .
Au1 C1P C6P C5P 176.1(4) .
Ag1 Au1 C7P C12P 94.6(3) .
Au1 Au1 C7P C12P -91.3(3) 3_656
Ag1 Au1 C7P C8P -87.9(3) .
Au1 Au1 C7P C8P 86.3(3) 3_656
C12P C7P C8P F8 179.2(3) .
Au1 C7P C8P F8 1.5(5) .
C12P C7P C8P C9P 1.1(6) .
Au1 C7P C8P C9P -176.6(3) .
F8 C8P C9P F9 -0.5(6) .
C7P C8P C9P F9 177.7(4) .
F8 C8P C9P C10P -179.1(4) .
C7P C8P C9P C10P -1.0(6) .
F9 C9P C10P F10 0.5(6) .
C8P C9P C10P F10 179.2(4) .
F9 C9P C10P C11P -179.0(4) .
C8P C9P C10P C11P -0.3(6) .
F10 C10P C11P F11 -0.2(6) .
C9P C10P C11P F11 179.4(4) .
F10 C10P C11P C12P -178.2(4) .
C9P C10P C11P C12P 1.4(6) .
F11 C11P C12P F12 -0.8(6) .
C10P C11P C12P F12 177.1(4) .
F11 C11P C12P C7P -179.2(4) .
C10P C11P C12P C7P -1.3(6) .
C8P C7P C12P F12 -178.3(3) .
Au1 C7P C12P F12 -0.6(5) .
C8P C7P C12P C11P 0.0(6) .
Au1 C7P C12P C11P 177.7(3) .
C7P Au1 Ag1 S11 84.95(12) .
C1P Au1 Ag1 S11 -96.62(12) .
Au1 Au1 Ag1 S11 67.19(4) 3_656
C7P Au1 Ag1 S4 -52.36(12) .
C1P Au1 Ag1 S4 126.07(12) .
Au1 Au1 Ag1 S4 -70.11(4) 3_656
C7P Au1 Ag1 S7 -138.35(12) .
C1P Au1 Ag1 S7 40.08(12) .
Au1 Au1 Ag1 S7 -156.11(4) 3_656
C7P Au1 Ag1 S1 -110.07(16) .
C1P Au1 Ag1 S1 68.36(16) .
Au1 Au1 Ag1 S1 -127.83(11) 3_656
S11 Ag1 S1 C2 -122.4(4) .
S4 Ag1 S1 C2 13.7(4) .
S7 Ag1 S1 C2 101.8(4) .
Au1 Ag1 S1 C2 73.0(4) .
S11 Ag1 S1 C9 132.8(4) .
S4 Ag1 S1 C9 -91.1(4) .
S7 Ag1 S1 C9 -3.1(4) .
Au1 Ag1 S1 C9 -31.9(4) .
S11 Ag1 S1 C9' 110.0(3) .
S4 Ag1 S1 C9' -113.9(3) .
S7 Ag1 S1 C9' -25.9(3) .
Au1 Ag1 S1 C9' -54.7(4) .
S11 Ag1 S1 C2' -147.6(3) .
S4 Ag1 S1 C2' -11.6(3) .
S7 Ag1 S1 C2' 76.5(3) .
Au1 Ag1 S1 C2' 47.7(3) .
C9 S1 C2 C3 65.4(12) .
C9' S1 C2 C3 59.2(13) .
C2' S1 C2 C3 58.4(10) .
Ag1 S1 C2 C3 -39.4(11) .
S1 C2 C3 S4 49.8(15) .
C2 S1 C2' C3' -44.9(9) .
C9 S1 C2' C3' 142.1(7) .
C9' S1 C2' C3' 135.8(6) .
Ag1 S1 C2' C3' 41.7(6) .
S1 C2' C3' S4 -65.3(9) .
C2 C3 S4 C5' -131.9(10) .
C2 C3 S4 C3' 47.6(13) .
C2 C3 S4 C5 -124.6(10) .
C2 C3 S4 Ag1 -28.9(11) .
C2' C3' S4 C5' -59.2(10) .
C2' C3' S4 C3 -59.7(15) .
C2' C3' S4 C5 -51.0(10) .
C2' C3' S4 Ag1 49.9(9) .
S11 Ag1 S4 C5' -168.8(5) .
S7 Ag1 S4 C5' 15.8(5) .
S1 Ag1 S4 C5' 95.9(5) .
Au1 Ag1 S4 C5' -72.4(5) .
S11 Ag1 S4 C3 100.5(4) .
S7 Ag1 S4 C3 -74.9(4) .
S1 Ag1 S4 C3 5.1(4) .
Au1 Ag1 S4 C3 -163.2(4) .
S11 Ag1 S4 C3' 80.9(4) .
S7 Ag1 S4 C3' -94.5(4) .
S1 Ag1 S4 C3' -14.5(4) .
Au1 Ag1 S4 C3' 177.2(4) .
S11 Ag1 S4 C5 -160.0(4) .
S7 Ag1 S4 C5 24.7(4) .
S1 Ag1 S4 C5 104.7(4) .
Au1 Ag1 S4 C5 -63.6(4) .
C5' S4 C5 C6 86(3) .
C3 S4 C5 C6 54.7(8) .
C3' S4 C5 C6 51.8(9) .
Ag1 S4 C5 C6 -56.6(7) .
S4 C5 C6 S7 60.1(9) .
C3 S4 C5' C6' 118.0(12) .
C3' S4 C5' C6' 117.8(11) .
C5 S4 C5' C6' -31(2) .
Ag1 S4 C5' C6' 7.6(12) .
S4 C5' C6' S7 -45.7(17) .
C5 C6 S7 C8' -130.2(7) .
C5 C6 S7 C6' 40.4(8) .
C5 C6 S7 C8 -129.9(6) .
C5 C6 S7 Ag1 -23.8(6) .
C5' C6' S7 C8' -56.8(13) .
C5' C6' S7 C6 -66.7(13) .
C5' C6' S7 C8 -54.4(14) .
C5' C6' S7 Ag1 52.2(12) .
S11 Ag1 S7 C8' -93.8(4) .
S4 Ag1 S7 C8' 81.6(4) .
S1 Ag1 S7 C8' 2.3(4) .
Au1 Ag1 S7 C8' 175.8(4) .
S11 Ag1 S7 C6 -179.7(2) .
S4 Ag1 S7 C6 -4.3(2) .
S1 Ag1 S7 C6 -83.7(2) .
Au1 Ag1 S7 C6 89.8(2) .
S11 Ag1 S7 C6' 155.8(4) .
S4 Ag1 S7 C6' -28.8(4) .
S1 Ag1 S7 C6' -108.1(4) .
Au1 Ag1 S7 C6' 65.4(4) .
S11 Ag1 S7 C8 -74.1(3) .
S4 Ag1 S7 C8 101.3(3) .
S1 Ag1 S7 C8 22.0(3) .
Au1 Ag1 S7 C8 -164.5(3) .
C8' S7 C8 C9 58.0(13) .
C6 S7 C8 C9 56.9(9) .
C6' S7 C8 C9 51.2(12) .
Ag1 S7 C8 C9 -49.8(9) .
S7 C8 C9 S1 52.4(12) .
C2 S1 C9 C8 -125.3(8) .
C9' S1 C9 C8 43.0(9) .
C2' S1 C9 C8 -122.3(9) .
Ag1 S1 C9 C8 -23.6(9) .
C6 S7 C8' C9' 130.9(8) .
C6' S7 C8' C9' 126.3(8) .
C8 S7 C8' C9' -48.1(13) .
Ag1 S7 C8' C9' 29.3(8) .
S7 C8' C9' S1 -66.3(9) .
C2 S1 C9' C8' -44.1(9) .
C9 S1 C9' C8' -58.5(11) .
C2' S1 C9' C8' -43.8(7) .
Ag1 S1 C9' C8' 57.7(6) .
S4 Ag1 S11 C19 162.96(14) .
S7 Ag1 S11 C19 -23.76(15) .
S1 Ag1 S11 C19 -110.87(14) .
Au1 Ag1 S11 C19 65.56(13) .
S4 Ag1 S11 C12 -85.09(14) .
S7 Ag1 S11 C12 88.19(14) .
S1 Ag1 S11 C12 1.08(14) .
Au1 Ag1 S11 C12 177.50(14) .
C19 S11 C12 C13 -79.6(3) .
Ag1 S11 C12 C13 169.2(3) .
S11 C12 C13 S14 65.2(4) .
C12 C13 S14 C15 61.5(4) .
C13 S14 C15 C16 -104.1(3) .
S14 C15 C16 S17 86.9(4) .
C15 C16 S17 C18 -107.0(3) .
C16 S17 C18 C19 55.4(3) .
S17 C18 C19 S11 69.4(4) .
C12 S11 C19 C18 -67.2(3) .
Ag1 S11 C19 C18 40.2(3) .
